data_7000181
loop_
_publ_author_name
'G\"atjens, Jessica'
'Mullins, Christopher S.'
'Kampf, Jeff W.'
'Thu\'ery, Pierre'
'Pecoraro, Vincent L.'

_publ_section_title
;
 Corroborative cobalt and zinc model compounds of
 \a-amino-\b-carboxymuconic-\e-semialdehyde decarboxylase (ACMSD)
;
_journal_issue 1
_journal_name_full 'Dalton Transactions'
_journal_page_first 51
_journal_page_last 62
_journal_paper_doi 10.1039/b809453e
_journal_year 2009
_chemical_formula_sum 'C22 H39 Co N5 O6'
_chemical_formula_weight 528.51
_space_group_IT_number 33
_symmetry_cell_setting orthorhombic
_symmetry_space_group_name_Hall 'P 2c -2n'
_symmetry_space_group_name_H-M 'P n a 21'
_atom_sites_solution_hydrogens geom
_atom_sites_solution_primary direct
_atom_sites_solution_secondary difmap
_audit_creation_method SHELXL-97
_cell_angle_alpha 90.00
_cell_angle_beta 90.00
_cell_angle_gamma 90.00
_cell_formula_units_Z 4
_cell_length_a 21.3853(8)
_cell_length_b 13.2816(5)
_cell_length_c 9.9306(3)
_cell_measurement_reflns_used 128731
_cell_measurement_temperature 100(2)
_cell_measurement_theta_max 25.68
_cell_measurement_theta_min 2.56
_cell_volume 2820.60(17)
_computing_cell_refinement 'HKL2000 (Otwinowski & Minor, 1997)'
_computing_data_collection 'COLLECT (Hooft, 1998)'
_computing_data_reduction 'HKL2000 (Otwinowski & Minor, 1997)'
_computing_molecular_graphics 'SHELXTL (Sheldrick, 1999)'
_computing_publication_material 'SHELXTL (Sheldrick, 1999); PLATON (Spek, 2003)'
_computing_structure_refinement 'SHELXL-97 (Sheldrick, 1997)'
_computing_structure_solution 'SHELXS-97 (Sheldrick, 1997)'
_diffrn_ambient_temperature 100(2)
_diffrn_measured_fraction_theta_full 0.999
_diffrn_measured_fraction_theta_max 0.999
_diffrn_measurement_device_type 'Nonius Kappa-CCD area-detector diffractometer'
_diffrn_measurement_method 'two \f and eight \w scans with 2\% steps'
_diffrn_radiation_monochromator graphite
_diffrn_radiation_source 'fine-focus sealed tube'
_diffrn_radiation_type MoK\a
_diffrn_radiation_wavelength 0.71073
_diffrn_reflns_av_R_equivalents 0.0433
_diffrn_reflns_av_sigmaI/netI 0.0237
_diffrn_reflns_limit_h_max 26
_diffrn_reflns_limit_h_min -25
_diffrn_reflns_limit_k_max 16
_diffrn_reflns_limit_k_min -16
_diffrn_reflns_limit_l_max 12
_diffrn_reflns_limit_l_min -12
_diffrn_reflns_number 128731
_diffrn_reflns_theta_full 25.68
_diffrn_reflns_theta_max 25.68
_diffrn_reflns_theta_min 2.56
_diffrn_standards_decay_% 0
_diffrn_standards_interval_time 0
_diffrn_standards_number 0
_exptl_absorpt_coefficient_mu 0.650
_exptl_absorpt_correction_T_max 0.943
_exptl_absorpt_correction_T_min 0.840
_exptl_absorpt_correction_type multi-scan
_exptl_absorpt_process_details 'SCALEPACK (Otwinowski & Minor, 1997)'
_exptl_crystal_colour 'translucent light purple'
_exptl_crystal_density_diffrn 1.245
_exptl_crystal_density_method 'not measured'
_exptl_crystal_description parallelepiped
_exptl_crystal_F_000 1124
_exptl_crystal_size_max 0.17
_exptl_crystal_size_mid 0.15
_exptl_crystal_size_min 0.09
_refine_diff_density_max 1.104
_refine_diff_density_min -0.517
_refine_diff_density_rms 0.097
_refine_ls_abs_structure_details 'Flack H D (1983), Acta Cryst. A39, 876-881'
_refine_ls_abs_structure_Flack 0.45(3)
_refine_ls_extinction_coef 0.017(2)
_refine_ls_extinction_expression Fc^*^=kFc[1+0.001xFc^2^\l^3^/sin(2\q)]^-1/4^
_refine_ls_extinction_method SHELXL
_refine_ls_goodness_of_fit_ref 1.059
_refine_ls_hydrogen_treatment constr
_refine_ls_matrix_type full
_refine_ls_number_parameters 342
_refine_ls_number_reflns 5152
_refine_ls_number_restraints 42
_refine_ls_restrained_S_all 1.088
_refine_ls_R_factor_all 0.0628
_refine_ls_R_factor_gt 0.0580
_refine_ls_shift/su_max 0.000
_refine_ls_shift/su_mean 0.000
_refine_ls_structure_factor_coef Fsqd
_refine_ls_weighting_details 'calc w=1/[\s^2^(Fo^2^)+(0.1202P)^2^+1.8139P] where P=(Fo^2^+2Fc^2^)/3'
_refine_ls_weighting_scheme calc
_refine_ls_wR_factor_gt 0.1642
_refine_ls_wR_factor_ref 0.1683
_reflns_number_gt 4734
_reflns_number_total 5152
_reflns_threshold_expression >2sigma(I)
_cod_data_source_file b809453e.txt
_cod_data_source_block 7
_cod_database_code 7000181

loop_
_symmetry_equiv_pos_as_xyz
'x, y, z'
'-x, -y, z+1/2'
'x+1/2, -y+1/2, z'
'-x+1/2, y+1/2, z+1/2'

loop_
_atom_site_label
_atom_site_type_symbol
_atom_site_fract_x
_atom_site_fract_y
_atom_site_fract_z
_atom_site_U_iso_or_equiv
_atom_site_adp_type
_atom_site_occupancy
_atom_site_symmetry_multiplicity
_atom_site_calc_flag
_atom_site_refinement_flags
_atom_site_disorder_assembly
_atom_site_disorder_group
Co1 Co 0.33854(2) 0.89652(4) 0.1459(3) 0.0303(2) Uani 1 1 d . . .
O1 O 0.40807(14) 0.8635(2) 0.0146(4) 0.0370(7) Uani 1 1 d . . .
O2 O 0.45950(19) 0.7582(3) -0.1168(5) 0.0554(11) Uani 1 1 d . . .
O3 O 0.32254(15) 0.7516(2) 0.1825(4) 0.0343(7) Uani 1 1 d . . .
O4 O 0.33068(15) 0.5892(2) 0.1363(6) 0.0411(8) Uani 1 1 d . . .
N1 N 0.26933(17) 0.9544(3) 0.0290(5) 0.0333(8) Uani 1 1 d . A .
N2 N 0.20608(19) 1.0298(3) -0.1092(5) 0.0428(9) Uani 1 1 d . A .
H2 H 0.2011 1.0595 -0.1932 0.051 Uiso 1 1 d R . .
N3 N 0.26324(17) 0.9300(3) 0.3034(5) 0.0323(8) Uani 1 1 d . A .
N4 N 0.38103(17) 1.0032(3) 0.2574(5) 0.0348(8) Uani 1 1 d . A .
N5 N 0.43614(19) 1.1255(3) 0.3474(5) 0.0412(9) Uani 1 1 d . A .
H5 H 0.4717 1.1642 0.3658 0.049 Uiso 1 1 d R . .
C1A C 0.3128(4) 0.7798(6) 0.6135(6) 0.054(2) Uani 0.690(11) 1 d PD A 1
H1A H 0.2733 0.7920 0.6566 0.081 Uiso 0.690(11) 1 d PR A 1
H1B H 0.3460 0.7882 0.6778 0.081 Uiso 0.690(11) 1 d PR A 1
H1C H 0.3136 0.7123 0.5789 0.081 Uiso 0.690(11) 1 d PR A 1
C2A C 0.3233(2) 0.8522(5) 0.4973(6) 0.0421(18) Uani 0.690(11) 1 d PD A 1
H2A H 0.3363 0.9171 0.5325 0.050 Uiso 0.690(11) 1 d PR A 1
H2B H 0.3556 0.8281 0.4367 0.050 Uiso 0.690(11) 1 d PR A 1
C1B C 0.2349(8) 0.7807(11) 0.6357(14) 0.051(5) Uani 0.310(11) 1 d PD A 2
H1D H 0.2045 0.7789 0.7069 0.076 Uiso 0.310(11) 1 d PR A 2
H1E H 0.2365 0.7162 0.5924 0.076 Uiso 0.310(11) 1 d PR A 2
H1F H 0.2752 0.7966 0.6724 0.076 Uiso 0.310(11) 1 d PR A 2
C2B C 0.2157(5) 0.8600(10) 0.5334(9) 0.041(4) Uani 0.310(11) 1 d PD A 2
H2C H 0.2137 0.9249 0.5758 0.049 Uiso 0.310(11) 1 d PR A 2
H2D H 0.1753 0.8450 0.4962 0.049 Uiso 0.310(11) 1 d PR A 2
C3 C 0.2627(2) 0.8623(4) 0.4188(4) 0.0450(12) Uani 1 1 d D . .
H3A H 0.2314 0.8868 0.4815 0.054 Uiso 0.690(11) 1 d PR A .
H3B H 0.2495 0.7959 0.3895 0.054 Uiso 0.690(11) 1 d PR . .
H3C H 0.3028 0.8776 0.4570 0.054 Uiso 0.310(11) 1 d PR . .
H3D H 0.2641 0.7972 0.3770 0.054 Uiso 0.310(11) 1 d PR . .
C4 C 0.2034(2) 0.9195(4) 0.2288(6) 0.0378(10) Uani 1 1 d . . .
H4A H 0.1702 0.9544 0.2764 0.045 Uiso 1 1 calc R A .
H4B H 0.1920 0.8489 0.2219 0.045 Uiso 1 1 calc R . .
C5 C 0.2112(2) 0.9635(4) 0.0907(6) 0.0373(10) Uani 1 1 d . A .
C6 C 0.1712(2) 1.0102(4) 0.0077(6) 0.0425(11) Uani 1 1 d . . .
C7 C 0.1043(3) 1.0395(6) 0.0192(8) 0.0692(18) Uani 1 1 d . A .
H7A H 0.0816 1.0134 -0.0564 0.104 Uiso 1 1 calc R . .
H7B H 0.1010 1.1116 0.0205 0.104 Uiso 1 1 calc R . .
H7C H 0.0873 1.0125 0.1010 0.104 Uiso 1 1 calc R . .
C8 C 0.2641(2) 0.9961(3) -0.0913(5) 0.0375(10) Uani 1 1 d . . .
C9 C 0.3154(3) 1.0116(4) -0.1901(6) 0.0452(11) Uani 1 1 d . A .
H9A H 0.2981 1.0145 -0.2804 0.054 Uiso 1 1 calc R . .
H9B H 0.3442 0.9552 -0.1861 0.054 Uiso 1 1 calc R . .
C10 C 0.3505(4) 1.1084(5) -0.1607(12) 0.080(2) Uani 1 1 d U . .
H10A H 0.3303 1.1634 -0.2059 0.119 Uiso 1 1 calc R A .
H10B H 0.3928 1.1025 -0.1922 0.119 Uiso 1 1 calc R . .
H10C H 0.3505 1.1206 -0.0654 0.119 Uiso 1 1 calc R . .
C11 C 0.2733(2) 1.0368(3) 0.3404(6) 0.0347(9) Uani 1 1 d . . .
H11A H 0.2569 1.0489 0.4301 0.042 Uiso 1 1 calc R A .
H11B H 0.2509 1.0799 0.2780 0.042 Uiso 1 1 calc R . .
C12 C 0.3417(2) 1.0624(4) 0.3372(6) 0.0344(9) Uani 1 1 d . A .
C13 C 0.3750(2) 1.1383(4) 0.3941(6) 0.0428(11) Uani 1 1 d . . .
C14 C 0.3566(3) 1.2254(5) 0.4787(9) 0.0680(17) Uani 1 1 d . A .
H14A H 0.3606 1.2863 0.4275 0.102 Uiso 1 1 calc R . .
H14B H 0.3832 1.2287 0.5564 0.102 Uiso 1 1 calc R . .
H14C H 0.3139 1.2175 0.5071 0.102 Uiso 1 1 calc R . .
C15 C 0.4381(2) 1.0453(3) 0.2665(6) 0.0384(10) Uani 1 1 d . . .
C16 C 0.4961(2) 1.0098(5) 0.1988(7) 0.0526(13) Uani 1 1 d . A .
H16A H 0.4889 0.9429 0.1628 0.063 Uiso 1 1 calc R . .
H16B H 0.5293 1.0049 0.2651 0.063 Uiso 1 1 calc R . .
C17 C 0.5170(3) 1.0776(6) 0.0871(8) 0.0738(19) Uani 1 1 d . . .
H17A H 0.4860 1.0780 0.0172 0.111 Uiso 1 1 calc R A .
H17B H 0.5559 1.0536 0.0513 0.111 Uiso 1 1 calc R . .
H17C H 0.5224 1.1447 0.1212 0.111 Uiso 1 1 calc R . .
C18 C 0.4135(2) 0.7806(4) -0.0463(5) 0.0373(10) Uani 1 1 d . . .
C19 C 0.3600(2) 0.7037(4) -0.0378(5) 0.0388(10) Uani 1 1 d . . .
H19A H 0.3249 0.7291 -0.0896 0.047 Uiso 1 1 calc R . .
H19B H 0.3737 0.6417 -0.0800 0.047 Uiso 1 1 calc R . .
C20 C 0.33720(18) 0.6794(3) 0.1035(5) 0.0317(10) Uani 1 1 d . . .
O5 O 0.5145(4) 0.5904(6) -0.2266(10) 0.060(2) Uani 0.50 1 d PU . .
H5A H 0.5089 0.6567 -0.1979 0.072 Uiso 0.50 1 d PR . .
H5B H 0.4806 0.5547 -0.1888 0.072 Uiso 0.50 1 d PR . .
O6 O 0.6021(5) 0.5838(7) -0.4100(12) 0.078(3) Uani 0.50 1 d PU . .
H6A H 0.5756 0.5698 -0.3533 0.094 Uiso 0.50 1 d PR . .
H6B H 0.5878 0.5600 -0.4982 0.094 Uiso 0.50 1 d PR . .
O7 O 0.4495(3) 0.4246(5) -0.1465(7) 0.0856(15) Uani 1 1 d U . .
C21 C 0.4644(5) 0.3229(9) -0.1650(12) 0.124(4) Uani 1 1 d DU . .
H21A H 0.4268 0.2849 -0.1845 0.149 Uiso 1 1 calc R . .
H21B H 0.4829 0.2961 -0.0834 0.149 Uiso 1 1 calc R . .
C22 C 0.5103(5) 0.3127(10) -0.2811(11) 0.127(4) Uani 1 1 d DU . .
H22A H 0.5023 0.2510 -0.3284 0.191 Uiso 1 1 calc R . .
H22B H 0.5522 0.3121 -0.2466 0.191 Uiso 1 1 calc R . .
H22C H 0.5053 0.3686 -0.3415 0.191 Uiso 1 1 calc R . .

loop_
_atom_site_aniso_label
_atom_site_aniso_U_11
_atom_site_aniso_U_22
_atom_site_aniso_U_33
_atom_site_aniso_U_23
_atom_site_aniso_U_13
_atom_site_aniso_U_12
Co1 0.0315(3) 0.0266(3) 0.0328(3) -0.0012(3) 0.0022(3) -0.00073(18)
O1 0.0378(16) 0.0270(15) 0.0464(17) -0.0007(14) 0.0077(14) -0.0049(12)
O2 0.056(2) 0.0353(18) 0.075(3) -0.0130(17) 0.038(2) -0.0082(15)
O3 0.0432(16) 0.0290(15) 0.0308(17) -0.0014(11) 0.0068(12) -0.0007(12)
O4 0.0496(17) 0.0295(15) 0.0442(19) 0.0016(18) 0.0093(18) -0.0024(11)
N1 0.038(2) 0.0334(19) 0.0287(18) -0.0002(15) 0.0048(15) 0.0004(15)
N2 0.046(2) 0.046(2) 0.037(2) 0.0050(17) -0.0080(18) 0.0003(18)
N3 0.0315(18) 0.036(2) 0.0291(18) 0.0003(16) 0.0035(14) -0.0020(15)
N4 0.0341(18) 0.0327(19) 0.0375(19) -0.0015(15) 0.0029(16) -0.0018(15)
N5 0.040(2) 0.0327(19) 0.051(2) -0.0045(18) -0.0144(18) -0.0019(16)
C1A 0.071(5) 0.052(5) 0.038(4) 0.006(3) -0.006(3) -0.004(4)
C2A 0.053(4) 0.037(4) 0.036(4) -0.002(3) 0.000(3) -0.001(3)
C1B 0.074(10) 0.049(9) 0.029(7) 0.014(8) 0.014(8) -0.017(7)
C2B 0.053(9) 0.030(8) 0.040(8) -0.006(6) 0.000(7) 0.016(6)
C3 0.069(3) 0.035(2) 0.030(2) 0.001(2) 0.010(2) -0.002(2)
C4 0.031(2) 0.049(3) 0.034(2) -0.003(2) 0.0045(17) -0.0044(19)
C5 0.034(2) 0.041(2) 0.037(2) -0.0019(19) 0.0001(18) -0.0045(19)
C6 0.033(2) 0.053(3) 0.041(3) 0.004(2) -0.0047(19) -0.004(2)
C7 0.038(3) 0.098(5) 0.072(4) 0.012(4) -0.002(3) 0.007(3)
C8 0.044(2) 0.031(2) 0.037(2) -0.0038(19) 0.0026(19) -0.0002(18)
C9 0.055(3) 0.044(3) 0.037(3) 0.011(2) 0.004(2) 0.003(2)
C10 0.071(4) 0.060(4) 0.108(6) 0.000(4) 0.040(4) -0.004(3)
C11 0.036(2) 0.033(2) 0.035(2) -0.0022(19) -0.0008(18) 0.0026(17)
C12 0.039(2) 0.030(2) 0.035(2) -0.0005(18) 0.0003(17) 0.0027(17)
C13 0.044(3) 0.043(3) 0.042(3) -0.005(2) -0.006(2) 0.002(2)
C14 0.071(4) 0.054(4) 0.079(5) -0.019(3) -0.004(4) 0.000(3)
C15 0.027(2) 0.036(2) 0.052(3) -0.003(2) -0.0057(18) -0.0027(17)
C16 0.033(2) 0.053(3) 0.071(3) -0.008(3) -0.001(2) 0.002(2)
C17 0.069(4) 0.082(4) 0.070(4) -0.013(4) 0.027(3) -0.010(4)
C18 0.038(2) 0.037(2) 0.036(2) 0.005(2) 0.0070(19) -0.0009(18)
C19 0.045(2) 0.036(2) 0.035(2) -0.0041(19) 0.009(2) -0.0098(19)
C20 0.0273(19) 0.031(2) 0.037(2) 0.0032(17) 0.0007(15) -0.0010(15)
O5 0.066(3) 0.048(3) 0.065(3) -0.012(2) 0.006(3) 0.021(2)
O6 0.083(4) 0.063(3) 0.088(4) 0.003(3) 0.001(3) 0.022(3)
O7 0.081(3) 0.079(2) 0.096(3) -0.015(2) -0.010(2) 0.010(2)
C21 0.123(4) 0.120(4) 0.131(4) -0.008(3) 0.008(3) -0.006(3)
C22 0.126(4) 0.126(5) 0.130(5) -0.012(3) 0.003(3) -0.004(3)

loop_
_atom_type_symbol
_atom_type_description
_atom_type_scat_dispersion_real
_atom_type_scat_dispersion_imag
_atom_type_scat_source
C C 0.0033 0.0016 'International Tables Vol C Tables 4.2.6.8 and 6.1.1.4'
H H 0.0000 0.0000 'International Tables Vol C Tables 4.2.6.8 and 6.1.1.4'
N N 0.0061 0.0033 'International Tables Vol C Tables 4.2.6.8 and 6.1.1.4'
O O 0.0106 0.0060 'International Tables Vol C Tables 4.2.6.8 and 6.1.1.4'
Co Co 0.3494 0.9721 'International Tables Vol C Tables 4.2.6.8 and 6.1.1.4'

loop_
_geom_angle_atom_site_label_1
_geom_angle_atom_site_label_2
_geom_angle_atom_site_label_3
_geom_angle
_geom_angle_site_symmetry_1
_geom_angle_site_symmetry_3
_geom_angle_publ_flag
O3 Co1 N4 131.17(15) . . ?
O3 Co1 O1 91.95(12) . . ?
N4 Co1 O1 100.07(14) . . ?
O3 Co1 N1 110.18(14) . . ?
N4 Co1 N1 112.11(15) . . ?
O1 Co1 N1 104.40(15) . . ?
O3 Co1 N3 86.69(14) . . ?
N4 Co1 N3 78.78(14) . . ?
O1 Co1 N3 176.87(14) . . ?
N1 Co1 N3 78.72(14) . . ?
C18 O1 Co1 124.4(3) . . ?
C20 O3 Co1 124.9(3) . . ?
C8 N1 C5 106.6(4) . . ?
C8 N1 Co1 137.5(3) . . ?
C5 N1 Co1 115.6(3) . . ?
C8 N2 C6 108.8(4) . . ?
C3 N3 C11 113.4(4) . . ?
C3 N3 C4 109.1(4) . . ?
C11 N3 C4 109.8(4) . . ?
C3 N3 Co1 115.0(3) . . ?
C11 N3 Co1 104.7(3) . . ?
C4 N3 Co1 104.3(3) . . ?
C15 N4 C12 105.9(4) . . ?
C15 N4 Co1 137.6(3) . . ?
C12 N4 Co1 115.9(3) . . ?
C15 N5 C13 109.0(4) . . ?
C3 C2A C1A 108.6(5) . . ?
C3 C2B C1B 109.6(8) . . ?
N3 C3 C2A 116.8(4) . . ?
N3 C3 C2B 127.4(6) . . ?
N3 C4 C5 108.9(4) . . ?
C6 C5 N1 109.9(4) . . ?
C6 C5 C4 132.2(5) . . ?
N1 C5 C4 117.9(4) . . ?
C5 C6 N2 104.8(4) . . ?
C5 C6 C7 133.5(5) . . ?
N2 C6 C7 121.7(5) . . ?
N1 C8 N2 109.9(4) . . ?
N1 C8 C9 126.3(4) . . ?
N2 C8 C9 123.6(4) . . ?
C8 C9 C10 110.8(5) . . ?
N3 C11 C12 110.7(4) . . ?
C13 C12 N4 109.8(4) . . ?
C13 C12 C11 132.0(4) . . ?
N4 C12 C11 118.1(4) . . ?
C12 C13 N5 105.2(4) . . ?
C12 C13 C14 132.5(5) . . ?
N5 C13 C14 122.1(5) . . ?
N5 C15 N4 110.1(4) . . ?
N5 C15 C16 123.4(4) . . ?
N4 C15 C16 126.5(4) . . ?
C15 C16 C17 113.1(5) . . ?
O2 C18 O1 123.5(4) . . ?
O2 C18 C19 117.5(4) . . ?
O1 C18 C19 119.0(4) . . ?
C20 C19 C18 115.5(4) . . ?
O4 C20 O3 122.1(5) . . ?
O4 C20 C19 118.7(4) . . ?
O3 C20 C19 119.1(4) . . ?
O7 C21 C22 109.5(10) . . ?

loop_
_geom_bond_atom_site_label_1
_geom_bond_atom_site_label_2
_geom_bond_distance
_geom_bond_site_symmetry_2
_geom_bond_publ_flag
Co1 O3 1.989(3) . ?
Co1 N4 2.014(4) . ?
Co1 O1 2.026(3) . ?
Co1 N1 2.032(4) . ?
Co1 N3 2.288(4) . ?
O1 C18 1.261(6) . ?
O2 C18 1.244(6) . ?
O3 C20 1.277(6) . ?
O4 C20 1.250(6) . ?
N1 C8 1.322(6) . ?
N1 C5 1.392(6) . ?
N2 C8 1.331(6) . ?
N2 C6 1.405(7) . ?
N3 C3 1.457(6) . ?
N3 C11 1.482(6) . ?
N3 C4 1.486(6) . ?
N4 C15 1.345(5) . ?
N4 C12 1.398(6) . ?
N5 C15 1.335(6) . ?
N5 C13 1.398(7) . ?
C1A C2A 1.5197(11) . ?
C2A C3 1.5183(11) . ?
C1B C2B 1.5197(11) . ?
C2B C3 1.5193(11) . ?
C4 C5 1.500(6) . ?
C5 C6 1.339(7) . ?
C6 C7 1.486(7) . ?
C8 C9 1.487(7) . ?
C9 C10 1.516(9) . ?
C11 C12 1.502(6) . ?
C12 C13 1.357(7) . ?
C13 C14 1.483(8) . ?
C15 C16 1.488(7) . ?
C16 C17 1.497(10) . ?
C18 C19 1.536(6) . ?
C19 C20 1.520(6) . ?
O7 C21 1.400(12) . ?
C21 C22 1.520(16) . ?

loop_
_geom_hbond_atom_site_label_D
_geom_hbond_atom_site_label_H
_geom_hbond_atom_site_label_A
_geom_hbond_distance_DH
_geom_hbond_distance_HA
_geom_hbond_distance_DA
_geom_hbond_angle_DHA
_geom_hbond_site_symmetry_A
N2 H2 O4 0.93 1.87 2.762(7) 161.1 4_554
N5 H5 O2 0.94 1.80 2.738(5) 174.2 2_675
O5 H5A O2 0.93 1.89 2.746(8) 150.8 .
O5 H5B O7 0.94 1.90 2.723(12) 144.5 .
O6 H6A O5 0.82 1.84 2.615(14) 158.3 .
O6 H6B O7 0.98 1.69 2.596(13) 152.7 2_664
